data_2206994
loop_
_publ_author_name
'Iain D. H. Oswald'
'W. D. Sam Motherwell'
'Simon Parsons'

_publ_section_title
;
 Isonicotinamide--formamide (1/1)
;
_journal_coeditor_code JH6015
_journal_issue 10
_journal_name_full 'Acta Crystallographica Section E'
_journal_page_first o3161
_journal_page_last o3163
_journal_paper_doi 10.1107/S1600536805026632
_journal_volume 61
_journal_year 2005
_chemical_formula_iupac 'C6 H6 N2 O, C H3 N O'
_chemical_formula_moiety 'C6 H6 N2 O, C H3 N O'
_chemical_formula_sum 'C7 H9 N3 O2'
_chemical_formula_weight 167.17
_chemical_name_common 'isonicotinamide--formamide co-crystal'
_chemical_name_systematic
;
isonicotinamide--formamide (1/1)
;
_space_group_IT_number 14
_symmetry_cell_setting monoclinic
_symmetry_space_group_name_Hall '-P 2ybc'
_symmetry_space_group_name_H-M 'P 1 21/c 1'
_atom_sites_solution_hydrogens mixed
_atom_sites_solution_primary direct
_atom_sites_solution_secondary difmap
_audit_creation_method SHELXL-97
_cell_angle_alpha 90.00
_cell_angle_beta 94.587(3)
_cell_angle_gamma 90.00
_cell_formula_units_Z 4
_cell_length_a 10.5785(18)
_cell_length_b 3.7461(6)
_cell_length_c 20.002(3)
_cell_measurement_reflns_used 1965
_cell_measurement_temperature 150(2)
_cell_measurement_theta_max 28
_cell_measurement_theta_min 2.7
_cell_volume 790.1(2)
_computing_cell_refinement 'SAINT (Bruker--Nonius, 2003)'
_computing_data_collection 'SMART (Bruker--Nonius, 2001)'
_computing_data_reduction SAINT
_computing_molecular_graphics
;
SHELXTL (Sheldrick, 2001) and  MERCURY (Taylor & Macrae, 2001;
Bruno et al., 2002)
;
_computing_publication_material 'PLATON (Spek, 2003) and WinGX (Farrugia, 1999)'
_computing_structure_refinement 'SHELXL97 (Sheldrick, 1997)'
_computing_structure_solution 'SHELXS97 (Sheldrick, 1997)'
_diffrn_ambient_temperature 150(2)
_diffrn_measured_fraction_theta_full 0.989
_diffrn_measured_fraction_theta_max 0.922
_diffrn_measurement_device_type 'Bruker SMART CCD area-detector'
_diffrn_measurement_method \w
_diffrn_radiation_monochromator graphite
_diffrn_radiation_source 'fine-focus sealed tube'
_diffrn_radiation_type MoK\a
_diffrn_radiation_wavelength 0.71073
_diffrn_reflns_av_R_equivalents 0.0217
_diffrn_reflns_av_sigmaI/netI 0.0278
_diffrn_reflns_limit_h_max 10
_diffrn_reflns_limit_h_min -13
_diffrn_reflns_limit_k_max 4
_diffrn_reflns_limit_k_min -4
_diffrn_reflns_limit_l_max 25
_diffrn_reflns_limit_l_min -23
_diffrn_reflns_number 4454
_diffrn_reflns_theta_full 27.52
_diffrn_reflns_theta_max 28.68
_diffrn_reflns_theta_min 1.93
_diffrn_standards_decay_% 0
_diffrn_standards_number 0
_exptl_absorpt_coefficient_mu 0.106
_exptl_absorpt_correction_T_max 1.000
_exptl_absorpt_correction_T_min 0.663
_exptl_absorpt_correction_type multi-scan
_exptl_absorpt_process_details '(SADABS; Sheldrick, 2004)'
_exptl_crystal_colour colourless
_exptl_crystal_density_diffrn 1.405
_exptl_crystal_density_method 'not measured'
_exptl_crystal_description needle
_exptl_crystal_F_000 352
_exptl_crystal_size_max 1.5
_exptl_crystal_size_mid 0.14
_exptl_crystal_size_min 0.08
_refine_diff_density_max 0.310
_refine_diff_density_min -0.196
_refine_ls_extinction_method none
_refine_ls_goodness_of_fit_ref 1.059
_refine_ls_hydrogen_treatment mixed
_refine_ls_matrix_type full
_refine_ls_number_parameters 125
_refine_ls_number_reflns 1860
_refine_ls_number_restraints 0
_refine_ls_restrained_S_all 1.059
_refine_ls_R_factor_all 0.0528
_refine_ls_R_factor_gt 0.0442
_refine_ls_shift/su_max 0.000
_refine_ls_shift/su_mean 0.000
_refine_ls_structure_factor_coef Fsqd
_refine_ls_weighting_details
;calc w = 1/[\s^2^(F~o~^2^)+(0.0688P)^2^+0.1905P] where P =
 (F~o~^2^+2F~c~^2^)/3
;
_refine_ls_weighting_scheme calc
_refine_ls_wR_factor_gt 0.1178
_refine_ls_wR_factor_ref 0.1223
_reflns_number_gt 1554
_reflns_number_total 1860
_reflns_threshold_expression I>2\s(I)
_cod_data_source_file jh6015.cif
_cod_data_source_block II
_cod_depositor_comments
;
The following automatic conversions were performed:
'_symmetry_cell_setting' value 'Monoclinic' changed to 'monoclinic'
according to '/home/saulius/struct/CIF-dictionaries/cif_core.dic'
dictionary named 'cif_core.dic' version 2.4.1 from 2010-06-29.

Automatic conversion script
Id: cif_fix_enum 1527 2010-12-29 10:47:43Z saulius 

The following automatic conversions were performed:

'_symmetry_cell_setting' value 'Monoclinic' changed to 'monoclinic'
according to /home/saulius/struct/CIF-dictionaries/cif_core.dic
dictionary named 'cif_core.dic' version 2.4.1 from 2010-06-29.

Automatic conversion script
Id: cif_fix_values 1715 2011-07-08 13:25:40Z adriana 

The following automatic conversions were performed:

'_atom_sites_solution_hydrogens' value 'geom/difmap' was changed to
'mixed'.

Automatic conversion script
Id: cif_fix_values 6452 2018-10-05 10:23:21Z andrius 
;
_cod_original_sg_symbol_H-M 'P 21/c'
_cod_database_code 2206994
_cod_database_fobs_code 2206994

loop_
_symmetry_equiv_pos_site_id
_symmetry_equiv_pos_as_xyz
1 x,y,z
2 -x,1/2+y,1/2-z
3 -x,-y,-z
4 x,1/2-y,1/2+z

loop_
_atom_site_label
_atom_site_fract_x
_atom_site_fract_y
_atom_site_fract_z
_atom_site_U_iso_or_equiv
_atom_site_adp_type
_atom_site_calc_flag
_atom_site_refinement_flags
_atom_site_occupancy
_atom_site_type_symbol
N1 0.82075(11) 0.8957(4) 0.27104(6) 0.0264(3) Uani d . 1 N
C2 0.70122(14) 0.7803(4) 0.27066(7) 0.0271(3) Uani d . 1 C
H2 0.6668 0.7416 0.3125 0.033 Uiso calc R 1 H
C3 0.62479(13) 0.7142(4) 0.21249(7) 0.0234(3) Uani d . 1 C
H3 0.5404 0.6312 0.2149 0.028 Uiso calc R 1 H
C4 0.67245(12) 0.7701(4) 0.15093(6) 0.0190(3) Uani d . 1 C
C5 0.79641(13) 0.8906(4) 0.15063(7) 0.0227(3) Uani d . 1 C
H5 0.8330 0.9331 0.1095 0.027 Uiso calc R 1 H
C6 0.86592(13) 0.9480(4) 0.21147(7) 0.0253(3) Uani d . 1 C
H6 0.9508 1.0293 0.2106 0.030 Uiso calc R 1 H
C7 0.58927(13) 0.6842(4) 0.08820(7) 0.0206(3) Uani d . 1 C
O8 0.48915(9) 0.5197(3) 0.09317(5) 0.0292(3) Uani d . 1 O
N9 0.63022(12) 0.7882(4) 0.03055(6) 0.0242(3) Uani d . 1 N
H91 0.5893(19) 0.713(5) -0.0082(10) 0.039(5) Uiso d . 1 H
H92 0.7035(18) 0.904(5) 0.0296(9) 0.036(5) Uiso d . 1 H
C1S 0.84255(13) 1.2871(4) -0.05370(7) 0.0242(3) Uani d . 1 C
H1S 0.7674 1.2035 -0.0779 0.029 Uiso calc R 1 H
O2S 0.85676(9) 1.2164(3) 0.00663(5) 0.0283(3) Uani d . 1 O
N3S 0.92304(12) 1.4691(4) -0.08733(6) 0.0266(3) Uani d . 1 N
H3S2 0.9045(17) 1.512(5) -0.1325(10) 0.038(5) Uiso d . 1 H
H3S1 0.9983(19) 1.561(6) -0.0645(10) 0.045(5) Uiso d . 1 H

loop_
_atom_site_aniso_label
_atom_site_aniso_U_11
_atom_site_aniso_U_22
_atom_site_aniso_U_33
_atom_site_aniso_U_12
_atom_site_aniso_U_13
_atom_site_aniso_U_23
N1 0.0260(6) 0.0316(7) 0.0207(6) 0.0011(5) -0.0044(5) -0.0021(5)
C2 0.0264(7) 0.0362(9) 0.0188(7) 0.0022(6) 0.0018(5) -0.0009(6)
C3 0.0190(6) 0.0296(8) 0.0217(7) -0.0013(6) 0.0022(5) -0.0009(6)
C4 0.0184(6) 0.0195(7) 0.0188(6) 0.0003(5) -0.0011(5) -0.0015(5)
C5 0.0203(6) 0.0274(7) 0.0200(6) -0.0026(6) -0.0007(5) 0.0020(6)
C6 0.0198(6) 0.0296(8) 0.0256(7) -0.0031(6) -0.0042(5) -0.0002(6)
C7 0.0182(6) 0.0236(7) 0.0197(6) -0.0007(5) -0.0010(5) -0.0040(5)
O8 0.0228(5) 0.0414(7) 0.0231(5) -0.0120(5) 0.0001(4) -0.0046(4)
N9 0.0199(6) 0.0338(7) 0.0184(6) -0.0064(5) -0.0024(5) -0.0021(5)
C1S 0.0209(7) 0.0285(8) 0.0226(7) -0.0002(6) -0.0008(5) -0.0004(6)
O2S 0.0248(5) 0.0389(7) 0.0211(5) -0.0063(4) 0.0007(4) 0.0041(4)
N3S 0.0259(6) 0.0350(7) 0.0184(6) -0.0033(5) -0.0023(5) 0.0029(5)

loop_
_atom_type_symbol
_atom_type_description
_atom_type_scat_dispersion_real
_atom_type_scat_dispersion_imag
_atom_type_scat_source
C C 0.0033 0.0016 'International Tables Vol C Tables 4.2.6.8 and 6.1.1.4'
H H 0.0000 0.0000 'International Tables Vol C Tables 4.2.6.8 and 6.1.1.4'
N N 0.0061 0.0033 'International Tables Vol C Tables 4.2.6.8 and 6.1.1.4'
O O 0.0106 0.0060 'International Tables Vol C Tables 4.2.6.8 and 6.1.1.4'

loop_
_geom_angle_atom_site_label_1
_geom_angle_atom_site_label_2
_geom_angle_atom_site_label_3
_geom_angle
C6 N1 C2 116.70(11)
N1 C2 C3 123.46(13)
N1 C2 H2 118.3
C3 C2 H2 118.3
C4 C3 C2 119.39(13)
C4 C3 H3 120.3
C2 C3 H3 120.3
C3 C4 C5 117.72(12)
C3 C4 C7 118.57(12)
C5 C4 C7 123.67(12)
C4 C5 C6 118.78(13)
C4 C5 H5 120.6
C6 C5 H5 120.6
N1 C6 C5 123.95(13)
N1 C6 H6 118.0
C5 C6 H6 118.0
O8 C7 N9 124.03(12)
O8 C7 C4 119.06(12)
N9 C7 C4 116.90(12)
C7 N9 H91 119.3(13)
C7 N9 H92 120.6(12)
H91 N9 H92 119.6(17)
O2S C1S N3S 125.31(14)
O2S C1S H1S 117.3
N3S C1S H1S 117.3
C1S N3S H3S2 119.7(12)
C1S N3S H3S1 119.6(12)
H3S2 N3S H3S1 120.7(17)

loop_
_geom_bond_atom_site_label_1
_geom_bond_atom_site_label_2
_geom_bond_distance
N1 C6 1.3332(19)
N1 C2 1.3357(19)
C2 C3 1.3851(19)
C2 H2 0.9500
C3 C4 1.3833(19)
C3 H3 0.9500
C4 C5 1.3873(18)
C4 C7 1.5086(17)
C5 C6 1.3873(18)
C5 H5 0.9500
C6 H6 0.9500
C7 O8 1.2363(17)
C7 N9 1.3224(18)
N9 H91 0.90(2)
N9 H92 0.890(19)
C1S O2S 1.2328(17)
C1S N3S 1.3167(19)
C1S H1S 0.9500
N3S H3S2 0.923(19)
N3S H3S1 0.95(2)

loop_
_geom_hbond_atom_site_label_D
_geom_hbond_atom_site_label_H
_geom_hbond_atom_site_label_A
_geom_hbond_site_symmetry_A
_geom_hbond_distance_DH
_geom_hbond_distance_HA
_geom_hbond_distance_DA
_geom_hbond_angle_DHA
_geom_hbond_publ_flag
N3S H3S2 N1 4_574 0.92(2) 2.09(2) 2.9937(17) 167.2(16) yes
N3S H3S1 O2S 3_785 0.95(2) 2.03(2) 2.9696(16) 172.2(17) yes
N9 H91 O8 3_665 0.90(2) 2.03(2) 2.9239(16) 172.1(17) yes
N9 H92 O2S . 0.890(19) 2.08(2) 2.9544(17) 167.0(17) yes
C5 H5 O2S . 0.95 2.35 3.2384(17) 156 yes

loop_
_cod_related_entry_id
_cod_related_entry_database
_cod_related_entry_code
1 ChemSpider 21128787
